data_7158666
loop_
_publ_author_name
'Meena, Neha'
'Dhiman, Shiv'
'Rangan, Krishnan'
'Kumar, Anil'

_publ_section_title
;
 Cobalt-catalyzed tandem one-pot synthesis of polysubstituted
 imidazo[1,5-<i>a</i>]pyridines and imidazo[1,5-<i>a</i>]isoquinolines.
;
_journal_issue 20
_journal_name_full 'Organic &amp; biomolecular chemistry'
_journal_page_first 4215
_journal_page_last 4223
_journal_paper_doi 10.1039/d2ob00526c
_journal_volume 20
_journal_year 2022
_chemical_formula_moiety 'C19 H14 N2 O S'
_chemical_formula_sum 'C19 H14 N2 O S'
_chemical_formula_weight 318.38
_space_group_crystal_system triclinic
_space_group_IT_number 2
_space_group_name_Hall '-P 1'
_space_group_name_H-M_alt 'P -1'
_atom_sites_solution_hydrogens geom
_atom_sites_solution_primary iterative
_audit_creation_date 2020-08-04
_audit_creation_method
;
Olex2 1.3-ac4
(compiled 2019.04.23 svn.r3594 for Rigaku Oxford Diffraction, GUI svn.r5739)
;
_audit_update_record
;
2022-03-17 deposited with the CCDC.	2022-05-04 downloaded from the CCDC.
;
_cell_angle_alpha 90.026(2)
_cell_angle_beta 97.054(2)
_cell_angle_gamma 114.557(3)
_cell_formula_units_Z 2
_cell_length_a 7.6918(2)
_cell_length_b 7.7847(2)
_cell_length_c 13.7184(3)
_cell_measurement_reflns_used 5498
_cell_measurement_temperature 93(2)
_cell_measurement_theta_max 79.6750
_cell_measurement_theta_min 6.2490
_cell_volume 740.27(4)
_computing_cell_refinement 'CrysAlisPro 1.171.40.80a (Rigaku OD, 2020)'
_computing_data_collection 'CrysAlisPro 1.171.40.80a (Rigaku OD, 2020)'
_computing_data_reduction 'CrysAlisPro 1.171.40.80a (Rigaku OD, 2020)'
_computing_molecular_graphics 'Olex2 (Dolomanov et al., 2009)'
_computing_publication_material 'Olex2 (Dolomanov et al., 2009)'
_computing_structure_refinement 'ShelXL (Sheldrick, 2015)'
_computing_structure_solution 'olex2.solve (Bourhis et al., 2015)'
_diffrn_ambient_temperature 93(2)
_diffrn_detector 'Hybrid Pixel Array Detector'
_diffrn_detector_area_resol_mean 5.8140
_diffrn_measured_fraction_theta_full 0.995
_diffrn_measured_fraction_theta_max 0.957
_diffrn_measurement_details
;
List of Runs (angles in degrees, time in seconds):

  # Type    Start    End  Width  t~exp~   \w     \q     \k     \f   Frames
#--------------------------------------------------------------------------
  1  \w    -22.00  32.00   0.50    1.34    --    0.00  19.00   0.00  108
  2  \w    -36.00  14.00   0.50    1.34    --    0.00 -37.00   0.00  100
  3  \w     29.00  86.00   0.50    1.34    --    0.00  77.00 120.00  114
  4  \w     55.00  89.00   0.50    1.34    --    0.00  19.00   0.00   68
  5  \w    -28.00  10.00   0.50    1.34    --    0.00  77.00 120.00   76
  6  \w    -82.00 -56.00   0.50    1.34    --    0.00 -37.00   0.00   52
  7  \w     95.00 126.00   0.50    5.40    --  107.20 -45.00  90.00   62
  8  \w     89.00 126.00   0.50    5.40    --  107.20  30.00 -90.00   74
  9  \w    154.00 197.00   0.50    5.40    --  107.20  15.00-150.00   86
 10  \w     35.00 138.00   0.50    5.40    --  107.20 -82.00   0.00  206
 11  \w    147.00 173.00   0.50    5.40    --  107.20  30.00 -60.00   52
 12  \w    130.00 158.00   0.50    5.40    --  107.20  30.00 -90.00   56
 13  \w    163.00 195.00   0.50    5.40    --  107.20  30.00 -90.00   64
 14  \w     19.00 139.00   0.50    5.40    --  107.20 -82.00-150.00  240
 15  \w     86.00 127.00   0.50    5.40    --  107.20 -82.00 120.00   82
 16  \w     80.00 194.00   0.50    5.40    --  107.20  15.00   0.00  228
 17  \w     75.00 110.00   0.50    5.40    --  107.20 -61.00 -30.00   70
 18  \w     39.00  65.00   0.50    5.40    --  107.20 -61.00 -30.00   52
 19  \w     18.00  86.00   0.50    5.40    --  107.20 -30.00   0.00  136
 20  \w     65.00 129.00   0.50    5.40    --  107.20 -82.00 -90.00  128
 21  \w     18.00 128.00   0.50    5.40    --  107.20 -61.00  90.00  220
 22  \w     99.00 126.00   0.50    5.40    --  107.20  30.00 -60.00   54
 23  \w     85.00 130.00   0.50    5.40    --  107.20  15.00-150.00   90
 24  \w     93.00 118.00   0.50    5.40    --  107.20 -82.00  60.00   50
 25  \w     63.00 106.00   0.50    5.40    --  107.20 -82.00  90.00   86
 26  \w     23.00  95.00   0.50    5.40    --  107.20 -45.00-120.00  144
;
_diffrn_measurement_device 'four-circle diffractometer'
_diffrn_measurement_device_type 'XtaLAB AFC12 (RINC): Kappa dual home/near'
_diffrn_measurement_method '\w scans'
_diffrn_orient_matrix_type 'CrysAlisPro convention (1999,Acta A55,543-557)'
_diffrn_orient_matrix_UB_11 0.0301338000
_diffrn_orient_matrix_UB_12 0.0638969000
_diffrn_orient_matrix_UB_13 0.1094440000
_diffrn_orient_matrix_UB_21 0.0822800000
_diffrn_orient_matrix_UB_22 -0.1459526000
_diffrn_orient_matrix_UB_23 0.0275096000
_diffrn_orient_matrix_UB_31 0.2042439000
_diffrn_orient_matrix_UB_32 0.1486892000
_diffrn_orient_matrix_UB_33 -0.0105507000
_diffrn_radiation_monochromator mirror
_diffrn_radiation_probe x-ray
_diffrn_radiation_type 'Cu K\a'
_diffrn_radiation_wavelength 1.54184
_diffrn_reflns_av_R_equivalents 0.0340
_diffrn_reflns_av_unetI/netI 0.0402
_diffrn_reflns_Laue_measured_fraction_full 0.995
_diffrn_reflns_Laue_measured_fraction_max 0.957
_diffrn_reflns_limit_h_max 9
_diffrn_reflns_limit_h_min -7
_diffrn_reflns_limit_k_max 9
_diffrn_reflns_limit_k_min -9
_diffrn_reflns_limit_l_max 17
_diffrn_reflns_limit_l_min -17
_diffrn_reflns_number 7457
_diffrn_reflns_point_group_measured_fraction_full 0.995
_diffrn_reflns_point_group_measured_fraction_max 0.957
_diffrn_reflns_theta_full 67.684
_diffrn_reflns_theta_max 80.208
_diffrn_reflns_theta_min 6.261
_diffrn_source 'micro-focus sealed X-ray tube'
_diffrn_source_type 'Rigaku (Cu) X-ray Source'
_exptl_absorpt_coefficient_mu 1.982
_exptl_absorpt_correction_T_max 1.00000
_exptl_absorpt_correction_T_min 0.79419
_exptl_absorpt_correction_type multi-scan
_exptl_absorpt_process_details
;
CrysAlisPro 1.171.40.80a (Rigaku Oxford Diffraction, 2020)
Empirical absorption correction using spherical harmonics,
 implemented in SCALE3 ABSPACK scaling algorithm.
;
_exptl_crystal_colour yellow
_exptl_crystal_colour_primary yellow
_exptl_crystal_density_diffrn 1.428
_exptl_crystal_description block
_exptl_crystal_F_000 332
_exptl_crystal_size_max 0.1
_exptl_crystal_size_mid 0.08
_exptl_crystal_size_min 0.05
_refine_diff_density_max 0.264
_refine_diff_density_min -0.505
_refine_diff_density_rms 0.073
_refine_ls_extinction_method none
_refine_ls_goodness_of_fit_ref 1.113
_refine_ls_hydrogen_treatment constr
_refine_ls_matrix_type full
_refine_ls_number_parameters 227
_refine_ls_number_reflns 3095
_refine_ls_number_restraints 2
_refine_ls_restrained_S_all 1.114
_refine_ls_R_factor_all 0.0505
_refine_ls_R_factor_gt 0.0487
_refine_ls_shift/su_max 0.000
_refine_ls_shift/su_mean 0.000
_refine_ls_structure_factor_coef Fsqd
_refine_ls_weighting_details 'w=1/[\s^2^(Fo^2^)+(0.0891P)^2^+0.2026P] where P=(Fo^2^+2Fc^2^)/3'
_refine_ls_weighting_scheme calc
_refine_ls_wR_factor_gt 0.1375
_refine_ls_wR_factor_ref 0.1397
_reflns_Friedel_coverage 0.000
_reflns_number_gt 2876
_reflns_number_total 3095
_reflns_threshold_expression 'I > 2\s(I)'
_cod_data_source_file d2ob00526c2.cif
_cod_data_source_block exp_665_ak_nm-288
_cod_depositor_comments 'Adding full bibliography for 7158666.cif.'
_cod_database_code 7158666
_shelx_shelxl_version_number 2018/3
_chemical_oxdiff_formula 'C19 H13 N2 O S'
_shelx_space_group_comment
;
The symmetry employed for this shelxl refinement is uniquely defined
by the following loop, which should always be used as a source of
symmetry information in preference to the above space-group names.
They are only intended as comments.
;
_shelx_estimated_absorpt_t_max 0.907
_shelx_estimated_absorpt_t_min 0.826
_reflns_odcompleteness_completeness 99.15
_reflns_odcompleteness_iscentric 1
_reflns_odcompleteness_theta 71.98
_olex2_refinement_description
;
1. Fixed Uiso
 At 1.2 times of:
  All C(H) groups, All C(H,H) groups
 At 1.5 times of:
  All C(H,H,H) groups
2. Restrained distances
 C17A-C16
 1.4 with sigma of 0.02
 C18-C17A
 1.49 with sigma of 0.02
3. Others
 Fixed Sof: S1A(0.7) C17A(0.7) H17A(0.7) H19(0.7) H19A(0.3) H18(0.7) H18A(0.3)
 S1B(0.3) C17B(0.3) H17B(0.3)
4.a Aromatic/amide H refined with riding coordinates:
 C17A(H17A), C11(H11), C12(H12), C3(H3), C13(H13), C7(H7), C14(H14), C4(H4),
 C15(H15), C19(H19), C19(H19A), C18(H18), C18(H18A), C17B(H17B)
4.b Idealised Me refined as rotating group:
 C8(H8A,H8B,H8C)
;
_olex2_submission_special_instructions 'No special instructions were received'
_oxdiff_exptl_absorpt_empirical_details
;
Empirical correction (ABSPACK) includes:
- Absorption correction using spherical harmonics
- Frame scaling
;
_oxdiff_exptl_absorpt_empirical_full_max 3.172
_oxdiff_exptl_absorpt_empirical_full_min 0.617

loop_
_space_group_symop_operation_xyz
'x, y, z'
'-x, -y, -z'

loop_
_atom_site_label
_atom_site_type_symbol
_atom_site_fract_x
_atom_site_fract_y
_atom_site_fract_z
_atom_site_U_iso_or_equiv
_atom_site_adp_type
_atom_site_occupancy
_atom_site_site_symmetry_order
_atom_site_calc_flag
_atom_site_refinement_flags_posn
_atom_site_refinement_flags_adp
_atom_site_refinement_flags_occupancy
_atom_site_disorder_assembly
_atom_site_disorder_group
S1A S 0.05917(16) -0.28542(13) 0.42193(7) 0.0215(2) Uani 0.7 1 d . . P A 1
C17A C 0.1496(9) 0.0482(7) 0.3666(4) 0.0238(10) Uani 0.7 1 d D . P A 1
H17A H 0.207330 0.182075 0.364300 0.029 Uiso 0.7 1 calc R . P A 1
O3 O 0.43360(16) 0.16988(16) 0.89499(8) 0.0243(3) Uani 1 1 d . . . . .
N1 N 0.44436(17) 0.00614(17) 0.70717(9) 0.0149(3) Uani 1 1 d . . . . .
N2 N 0.4041(2) -0.29292(18) 0.70569(10) 0.0216(3) Uani 1 1 d . . . . .
C1 C 0.3432(2) -0.0780(2) 0.61388(10) 0.0164(3) Uani 1 1 d . . . . .
C11 C 0.7356(2) 0.5177(2) 0.96772(11) 0.0185(3) Uani 1 1 d . . . . .
H11 H 0.641353 0.454745 1.009576 0.022 Uiso 1 1 calc R . . . .
C2 C 0.3030(2) 0.0383(2) 0.54158(10) 0.0158(3) Uani 1 1 d . . . . .
C9 C 0.5430(2) 0.2639(2) 0.83809(10) 0.0172(3) Uani 1 1 d . . . . .
C12 C 0.8952(2) 0.6826(2) 1.00206(11) 0.0226(3) Uani 1 1 d . . . . .
H12 H 0.909216 0.733281 1.067038 0.027 Uiso 1 1 calc R . . . .
C3 C 0.3758(2) 0.2289(2) 0.56488(11) 0.0183(3) Uani 1 1 d . . . . .
H3 H 0.360575 0.310209 0.516236 0.022 Uiso 1 1 calc R . . . .
C10 C 0.7129(2) 0.4438(2) 0.87153(10) 0.0161(3) Uani 1 1 d . . . . .
C5 C 0.5010(2) 0.1977(2) 0.73209(10) 0.0160(3) Uani 1 1 d . . . . .
C13 C 1.0350(2) 0.7740(2) 0.94140(12) 0.0237(3) Uani 1 1 d . . . . .
H13 H 1.143767 0.887371 0.964832 0.028 Uiso 1 1 calc R . . . .
C7 C 0.3204(2) -0.2626(2) 0.61765(11) 0.0197(3) Uani 1 1 d . . . . .
H7 H 0.255026 -0.356752 0.565738 0.024 Uiso 1 1 calc R . . . .
C6 C 0.4791(2) -0.1308(2) 0.75879(11) 0.0176(3) Uani 1 1 d . . . . .
C14 C 1.0153(2) 0.6993(2) 0.84662(11) 0.0218(3) Uani 1 1 d . . . . .
H14 H 1.112061 0.760691 0.805789 0.026 Uiso 1 1 calc R . . . .
C4 C 0.4738(2) 0.3078(2) 0.66020(10) 0.0173(3) Uani 1 1 d . . . . .
H4 H 0.521089 0.440329 0.673907 0.021 Uiso 1 1 calc R . . . .
C15 C 0.8550(2) 0.5354(2) 0.81125(11) 0.0191(3) Uani 1 1 d . . . . .
H15 H 0.841689 0.485467 0.746194 0.023 Uiso 1 1 calc R . . . .
C16 C 0.1859(2) -0.0439(2) 0.44664(11) 0.0168(3) Uani 1 1 d D . . . .
C8 C 0.5959(2) -0.0994(2) 0.85706(11) 0.0227(3) Uani 1 1 d . . . . .
H8A H 0.706729 0.024019 0.861251 0.034 Uiso 1 1 calc GR . . . .
H8B H 0.641701 -0.199169 0.866594 0.034 Uiso 1 1 calc GR . . . .
H8C H 0.516382 -0.102369 0.908189 0.034 Uiso 1 1 calc GR . . . .
C19 C -0.0336(2) -0.2561(2) 0.31071(12) 0.0242(3) Uani 1 1 d . . . . .
H19 H -0.116876 -0.360525 0.267058 0.029 Uiso 0.7 1 calc R . P A 1
H19A H -0.118596 -0.371925 0.275825 0.029 Uiso 0.3 1 calc R . P A 2
C18 C 0.0157(2) -0.0758(2) 0.28571(12) 0.0243(4) Uani 1 1 d D . . . .
H18 H -0.029151 -0.036790 0.225884 0.029 Uiso 0.7 1 calc R . P A 1
H18A H -0.030003 -0.054314 0.221408 0.029 Uiso 0.3 1 calc R . P A 2
S1B S 0.1491(5) 0.1060(4) 0.3601(2) 0.0208(5) Uani 0.3 1 d . . P A 2
C17B C 0.0873(19) -0.2187(17) 0.4113(9) 0.039(3) Uani 0.3 1 d . . P A 2
H17B H 0.091190 -0.320837 0.448041 0.047 Uiso 0.3 1 calc R . P A 2

loop_
_atom_site_aniso_label
_atom_site_aniso_U_11
_atom_site_aniso_U_22
_atom_site_aniso_U_33
_atom_site_aniso_U_23
_atom_site_aniso_U_13
_atom_site_aniso_U_12
S1A 0.0247(4) 0.0179(5) 0.0181(4) -0.0032(3) -0.0035(3) 0.0068(4)
C17A 0.0258(15) 0.022(3) 0.0203(16) 0.0001(17) 0.0060(11) 0.0065(19)
O3 0.0259(6) 0.0216(6) 0.0203(5) 0.0005(4) 0.0099(4) 0.0029(5)
N1 0.0160(6) 0.0131(6) 0.0134(6) -0.0016(4) 0.0020(4) 0.0041(5)
N2 0.0256(7) 0.0158(6) 0.0212(6) -0.0003(5) -0.0003(5) 0.0075(5)
C1 0.0155(7) 0.0163(7) 0.0146(6) -0.0029(5) 0.0016(5) 0.0042(5)
C11 0.0210(7) 0.0185(7) 0.0161(7) 0.0000(5) 0.0025(5) 0.0084(6)
C2 0.0145(6) 0.0173(7) 0.0140(7) -0.0011(5) 0.0037(5) 0.0047(5)
C9 0.0183(7) 0.0156(7) 0.0172(7) -0.0005(5) 0.0038(5) 0.0063(6)
C12 0.0259(8) 0.0208(7) 0.0188(7) -0.0033(6) -0.0016(6) 0.0088(6)
C3 0.0199(7) 0.0175(7) 0.0160(7) 0.0002(5) 0.0020(5) 0.0064(6)
C10 0.0175(7) 0.0148(7) 0.0161(7) -0.0006(5) 0.0013(5) 0.0071(6)
C5 0.0157(7) 0.0140(7) 0.0161(7) -0.0019(5) 0.0035(5) 0.0038(5)
C13 0.0211(7) 0.0190(7) 0.0249(8) -0.0029(6) -0.0040(6) 0.0044(6)
C7 0.0226(7) 0.0164(7) 0.0181(7) -0.0024(5) -0.0013(6) 0.0072(6)
C6 0.0186(7) 0.0160(7) 0.0173(7) 0.0018(5) 0.0033(5) 0.0060(6)
C14 0.0183(7) 0.0209(8) 0.0232(8) 0.0023(6) 0.0031(6) 0.0051(6)
C4 0.0185(7) 0.0131(7) 0.0175(7) -0.0009(5) 0.0027(5) 0.0039(5)
C15 0.0198(7) 0.0188(7) 0.0181(7) 0.0005(5) 0.0033(5) 0.0072(6)
C16 0.0152(7) 0.0187(7) 0.0157(7) -0.0009(5) 0.0035(5) 0.0059(6)
C8 0.0260(8) 0.0213(8) 0.0187(7) 0.0007(6) -0.0017(6) 0.0090(6)
C19 0.0249(8) 0.0235(8) 0.0236(8) -0.0021(6) 0.0045(6) 0.0092(6)
C18 0.0256(8) 0.0275(8) 0.0198(7) 0.0008(6) 0.0062(6) 0.0103(7)
S1B 0.0233(8) 0.0188(13) 0.0140(7) -0.0011(8) -0.0011(5) 0.0037(10)
C17B 0.037(6) 0.044(7) 0.038(5) 0.009(5) 0.005(3) 0.018(6)

loop_
_atom_type_symbol
_atom_type_description
_atom_type_scat_dispersion_real
_atom_type_scat_dispersion_imag
_atom_type_scat_source
C C 0.0181 0.0091 'International Tables Vol C Tables 4.2.6.8 and 6.1.1.4'
H H 0.0000 0.0000 'International Tables Vol C Tables 4.2.6.8 and 6.1.1.4'
N N 0.0311 0.0180 'International Tables Vol C Tables 4.2.6.8 and 6.1.1.4'
O O 0.0492 0.0322 'International Tables Vol C Tables 4.2.6.8 and 6.1.1.4'
S S 0.3331 0.5567 'International Tables Vol C Tables 4.2.6.8 and 6.1.1.4'

loop_
_geom_angle_atom_site_label_1
_geom_angle_atom_site_label_2
_geom_angle_atom_site_label_3
_geom_angle
_geom_angle_site_symmetry_1
_geom_angle_site_symmetry_3
_geom_angle_publ_flag
C19 S1A C16 92.08(9) . . ?
C16 C17A C18 114.6(3) . . ?
C5 N1 C1 122.09(12) . . ?
C6 N1 C1 107.24(12) . . ?
C6 N1 C5 130.57(12) . . ?
C6 N2 C7 107.03(13) . . ?
N1 C1 C2 118.92(13) . . ?
C7 C1 N1 104.15(12) . . ?
C7 C1 C2 136.77(13) . . ?
C12 C11 C10 120.21(14) . . ?
C1 C2 C16 121.17(13) . . ?
C3 C2 C1 117.69(13) . . ?
C3 C2 C16 121.14(13) . . ?
O3 C9 C10 121.69(13) . . ?
O3 C9 C5 118.90(13) . . ?
C10 C9 C5 119.40(13) . . ?
C11 C12 C13 120.07(14) . . ?
C2 C3 C4 121.60(14) . . ?
C11 C10 C9 118.78(13) . . ?
C15 C10 C11 119.39(14) . . ?
C15 C10 C9 121.76(13) . . ?
N1 C5 C9 119.27(12) . . ?
C4 C5 N1 117.80(13) . . ?
C4 C5 C9 121.23(13) . . ?
C14 C13 C12 120.01(15) . . ?
N2 C7 C1 111.19(13) . . ?
N1 C6 C8 125.32(13) . . ?
N2 C6 N1 110.37(13) . . ?
N2 C6 C8 124.18(14) . . ?
C13 C14 C15 120.31(15) . . ?
C5 C4 C3 121.44(14) . . ?
C14 C15 C10 119.99(14) . . ?
C17A C16 S1A 109.0(2) . . ?
C17A C16 C2 128.4(3) . . ?
C2 C16 S1A 122.54(12) . . ?
C2 C16 S1B 119.01(14) . . ?
C17B C16 C2 132.5(5) . . ?
C17B C16 S1B 108.3(6) . . ?
C18 C19 S1A 116.38(13) . . ?
C18 C19 C17B 99.2(5) . . ?
C19 C18 C17A 107.9(2) . . ?
C19 C18 S1B 123.22(16) . . ?
C18 S1B C16 89.92(14) . . ?
C16 C17B C19 119.0(8) . . ?

loop_
_geom_bond_atom_site_label_1
_geom_bond_atom_site_label_2
_geom_bond_distance
_geom_bond_site_symmetry_2
_geom_bond_publ_flag
S1A C16 1.7309(18) . ?
S1A C19 1.6607(19) . ?
C17A C16 1.374(5) . ?
C17A C18 1.455(6) . ?
O3 C9 1.2258(19) . ?
N1 C1 1.4155(17) . ?
N1 C5 1.3973(18) . ?
N1 C6 1.3786(18) . ?
N2 C7 1.3653(19) . ?
N2 C6 1.322(2) . ?
C1 C2 1.435(2) . ?
C1 C7 1.375(2) . ?
C11 C12 1.387(2) . ?
C11 C10 1.401(2) . ?
C2 C3 1.372(2) . ?
C2 C16 1.4661(19) . ?
C9 C10 1.487(2) . ?
C9 C5 1.4934(19) . ?
C12 C13 1.392(2) . ?
C3 C4 1.424(2) . ?
C10 C15 1.401(2) . ?
C5 C4 1.361(2) . ?
C13 C14 1.389(2) . ?
C6 C8 1.485(2) . ?
C14 C15 1.389(2) . ?
C16 S1B 1.745(3) . ?
C16 C17B 1.309(13) . ?
C19 C18 1.349(2) . ?
C19 C17B 1.521(13) . ?
C18 S1B 1.622(3) . ?
